data_7033572
loop_
_publ_author_name
'Pankhurst, James R.'
'Cadenbach, Thomas'
'Betz, Daniel'
'Finn, Colin'
'Love, Jason B.'

_publ_section_title
;
 Towards dipyrrins: oxidation and metalation of acyclic and macrocyclic
 Schiff-base dipyrromethanes.
;
_journal_issue 5
_journal_name_full 'Dalton transactions (Cambridge, England : 2003)'
_journal_page_first 2066
_journal_page_last 2070
_journal_paper_doi 10.1039/c4dt03592e
_journal_volume 44
_journal_year 2015
_chemical_formula_moiety '(C70 H50 Cu2 F10 N15) 3(C5 H5 N)'
_chemical_formula_sum 'C85 H65 Cu2 F10 N15'
_chemical_formula_weight 1613.60
_chemical_name_systematic
;
 ?
;
_space_group_crystal_system triclinic
_space_group_IT_number 2
_space_group_name_Hall '-P 1'
_space_group_name_H-M_alt 'P -1'
_symmetry_space_group_name_Hall '-P 1'
_symmetry_space_group_name_H-M 'P -1'
_atom_sites_solution_hydrogens geom
_audit_creation_method SHELXL-2014
_audit_update_record
;
2014-12-11 deposited with the CCDC.
2014-12-17 downloaded from the CCDC.
;
_cell_angle_alpha 89.765(2)
_cell_angle_beta 86.422(2)
_cell_angle_gamma 85.304(2)
_cell_formula_units_Z 2
_cell_length_a 12.1160(3)
_cell_length_b 14.6689(4)
_cell_length_c 21.0498(5)
_cell_measurement_reflns_used 12675
_cell_measurement_temperature 170(2)
_cell_measurement_theta_max 29.2070
_cell_measurement_theta_min 3.4830
_cell_volume 3721.32(16)
_computing_cell_refinement
;
CrysAlisPro, Agilent Technologies,
Version 1.171.36.24 (release 03-12-2012 CrysAlis171 .NET)
(compiled Dec  3 2012,18:21:49)
;
_computing_data_collection
;
CrysAlisPro, Agilent Technologies,
Version 1.171.36.24 (release 03-12-2012 CrysAlis171 .NET)
(compiled Dec  3 2012,18:21:49)
;
_computing_data_reduction
;
CrysAlisPro, Agilent Technologies,
Version 1.171.36.24 (release 03-12-2012 CrysAlis171 .NET)
(compiled Dec  3 2012,18:21:49)
;
_computing_molecular_graphics
;
Mercury: visualization and analysis of crystal structures, C. F. Macrae,
P. R. Edgington, P. McCabe, E. Pidcock, G. P. Shields, R. Taylor,
M. Towler and J. van de Streek, J. Appl. Cryst., 39, 453-457, 2006.
;
_computing_publication_material 'SHELX (Sheldrick, SHELX-2014)'
_computing_structure_refinement 'SHELXL (Sheldrick, SHELX-2014)'
_computing_structure_solution 'SHELXS (Sheldrick, SHELX-2014)'
_diffrn_ambient_temperature 170(2)
_diffrn_measured_fraction_theta_full 0.998
_diffrn_measured_fraction_theta_max 0.998
_diffrn_measurement_device_type 'Xcalibur, Eos'
_diffrn_measurement_method '\w scans'
_diffrn_radiation_monochromator graphite
_diffrn_radiation_source 'fine-focus sealed tube'
_diffrn_radiation_type MoK\a
_diffrn_radiation_wavelength 0.71073
_diffrn_reflns_av_R_equivalents 0.0329
_diffrn_reflns_av_unetI/netI 0.0521
_diffrn_reflns_Laue_measured_fraction_full 0.998
_diffrn_reflns_Laue_measured_fraction_max 0.998
_diffrn_reflns_limit_h_max 15
_diffrn_reflns_limit_h_min -15
_diffrn_reflns_limit_k_max 19
_diffrn_reflns_limit_k_min -19
_diffrn_reflns_limit_l_max 27
_diffrn_reflns_limit_l_min -27
_diffrn_reflns_number 42650
_diffrn_reflns_point_group_measured_fraction_full 0.998
_diffrn_reflns_point_group_measured_fraction_max 0.998
_diffrn_reflns_theta_full 25.242
_diffrn_reflns_theta_max 27.485
_diffrn_reflns_theta_min 2.928
_exptl_absorpt_coefficient_mu 0.655
_exptl_absorpt_correction_T_max 1.00000
_exptl_absorpt_correction_T_min 0.94412
_exptl_absorpt_correction_type multi-scan
_exptl_absorpt_process_details
;
CrysAlisPro, Agilent Technologies,
Version 1.171.36.24 (release 03-12-2012 CrysAlis171 .NET)
(compiled Dec  3 2012,18:21:49)
Empirical absorption correction using spherical harmonics,
 implemented in SCALE3 ABSPACK scaling algorithm.
;
_exptl_crystal_colour red
_exptl_crystal_density_diffrn 1.440
_exptl_crystal_density_method 'not measured'
_exptl_crystal_description block
_exptl_crystal_F_000 1656
_exptl_crystal_size_max 0.2910
_exptl_crystal_size_mid 0.2188
_exptl_crystal_size_min 0.1119
_refine_diff_density_max 1.082
_refine_diff_density_min -0.748
_refine_diff_density_rms 0.093
_refine_ls_extinction_method none
_refine_ls_goodness_of_fit_ref 1.026
_refine_ls_hydrogen_treatment constr
_refine_ls_matrix_type full
_refine_ls_number_parameters 990
_refine_ls_number_reflns 17034
_refine_ls_number_restraints 144
_refine_ls_restrained_S_all 1.031
_refine_ls_R_factor_all 0.0872
_refine_ls_R_factor_gt 0.0607
_refine_ls_shift/su_max 0.001
_refine_ls_shift/su_mean 0.000
_refine_ls_structure_factor_coef Fsqd
_refine_ls_weighting_details 'w=1/[\s^2^(Fo^2^)+(0.0885P)^2^+5.0282P] where P=(Fo^2^+2Fc^2^)/3'
_refine_ls_weighting_scheme calc
_refine_ls_wR_factor_gt 0.1603
_refine_ls_wR_factor_ref 0.1776
_reflns_Friedel_coverage 0.000
_reflns_number_gt 12537
_reflns_number_total 17034
_reflns_threshold_expression 'I > 2\s(I)'
_cod_data_source_file c4dt03592e2.cif
_cod_data_source_block Cu2(L3)4Py
_cod_depositor_comments 'Adding full bibliography for 7033567--7033574.cif.'
_cod_database_code 7033572
_shelx_space_group_comment
;
The symmetry employed for this shelxl refinement is uniquely defined
by the following loop, which should always be used as a source of
symmetry information in preference to the above space-group names.
They are only intended as comments.
;
_shelxl_version_number 2014-3

loop_
_space_group_symop_operation_xyz
'x, y, z'
'-x, -y, -z'

loop_
_atom_site_label
_atom_site_type_symbol
_atom_site_fract_x
_atom_site_fract_y
_atom_site_fract_z
_atom_site_U_iso_or_equiv
_atom_site_adp_type
_atom_site_occupancy
_atom_site_site_symmetry_order
_atom_site_calc_flag
_atom_site_refinement_flags_posn
_atom_site_refinement_flags_adp
C1 C 1.1043(3) 0.5942(3) 0.0847(2) 0.0470(11) Uani 1 1 d . .
H1A H 1.1500 0.5552 0.1124 0.071 Uiso 1 1 calc R U
H1B H 1.1040 0.6581 0.0981 0.071 Uiso 1 1 calc R U
H1C H 1.1349 0.5879 0.0406 0.071 Uiso 1 1 calc R U
C2 C 0.9876(3) 0.5659(2) 0.08927(17) 0.0289(7) Uani 1 1 d . .
C3 C 0.9597(3) 0.4928(2) 0.12809(17) 0.0263(7) Uani 1 1 d . .
H3 H 1.0155 0.4601 0.1509 0.032 Uiso 1 1 calc R U
C4 C 0.8516(3) 0.4671(2) 0.13381(15) 0.0223(6) Uani 1 1 d . .
C5 C 0.8601(3) 0.3548(2) 0.21785(15) 0.0214(6) Uani 1 1 d . .
H5 H 0.9283 0.3730 0.2313 0.026 Uiso 1 1 calc R U
C6 C 0.8059(3) 0.2833(2) 0.24934(15) 0.0218(6) Uani 1 1 d . .
C7 C 0.8367(3) 0.2330(2) 0.30280(16) 0.0260(7) Uani 1 1 d . .
H7 H 0.8979 0.2413 0.3276 0.031 Uiso 1 1 calc R U
C8 C 0.7601(3) 0.1686(2) 0.31223(15) 0.0266(7) Uani 1 1 d . .
H8 H 0.7578 0.1242 0.3452 0.032 Uiso 1 1 calc R U
C9 C 0.6861(3) 0.1818(2) 0.26343(14) 0.0200(6) Uani 1 1 d . .
C10 C 0.5981(3) 0.1179(2) 0.24924(14) 0.0200(6) Uani 1 1 d . .
H10 H 0.5309 0.1560 0.2363 0.024 Uiso 1 1 calc R U
C11 C 0.6341(3) 0.0490(2) 0.19584(15) 0.0222(6) Uani 1 1 d . .
C12 C 0.7413(3) 0.0229(3) 0.17266(17) 0.0319(8) Uani 1 1 d . .
C13 C 0.7677(4) -0.0483(3) 0.1302(2) 0.0448(10) Uani 1 1 d . .
C14 C 0.6846(4) -0.0964(3) 0.10831(19) 0.0458(10) Uani 1 1 d . .
C15 C 0.5775(4) -0.0718(3) 0.12885(18) 0.0443(10) Uani 1 1 d . .
C16 C 0.5537(3) -0.0013(2) 0.17150(16) 0.0298(7) Uani 1 1 d . .
C17 C 0.5640(3) 0.0614(2) 0.30687(14) 0.0207(6) Uani 1 1 d . .
C18 C 0.6297(3) -0.0112(2) 0.33196(17) 0.0299(7) Uani 1 1 d . .
H18 H 0.7011 -0.0350 0.3156 0.036 Uiso 1 1 calc R U
C19 C 0.5705(3) -0.0418(2) 0.38537(16) 0.0291(7) Uani 1 1 d . .
H19 H 0.5934 -0.0902 0.4130 0.035 Uiso 1 1 calc R U
C20 C 0.4704(3) 0.0130(2) 0.39032(15) 0.0235(6) Uani 1 1 d . .
C21 C 0.3805(3) 0.0132(2) 0.43647(15) 0.0265(7) Uani 1 1 d . .
H21 H 0.3810 -0.0294 0.4706 0.032 Uiso 1 1 calc R U
C22 C 0.2017(3) 0.0880(3) 0.47077(15) 0.0304(8) Uani 1 1 d . .
C23 C 0.1689(3) 0.0346(3) 0.52285(17) 0.0356(8) Uani 1 1 d . .
H23 H 0.2156 -0.0171 0.5344 0.043 Uiso 1 1 calc R U
C24 C 0.0698(3) 0.0558(3) 0.55774(18) 0.0403(9) Uani 1 1 d . .
C25 C 0.0376(4) -0.0039(4) 0.6132(2) 0.0563(13) Uani 1 1 d . .
H25A H 0.0796 -0.0637 0.6089 0.084 Uiso 1 1 calc R U
H25B H -0.0420 -0.0118 0.6137 0.084 Uiso 1 1 calc R U
H25C H 0.0541 0.0251 0.6530 0.084 Uiso 1 1 calc R U
C26 C -0.1109(4) 0.1555(4) 0.5776(2) 0.0656(15) Uani 1 1 d . .
H26A H -0.1524 0.2047 0.5554 0.098 Uiso 1 1 calc R U
H26B H -0.0981 0.1759 0.6206 0.098 Uiso 1 1 calc R U
H26C H -0.1535 0.1015 0.5803 0.098 Uiso 1 1 calc R U
C27 C 0.0000(4) 0.1313(3) 0.54126(19) 0.0461(10) Uani 1 1 d . .
C28 C 0.0325(4) 0.1865(3) 0.49061(19) 0.0461(11) Uani 1 1 d . .
H28 H -0.0143 0.2387 0.4797 0.055 Uiso 1 1 calc R U
C29 C 0.1333(3) 0.1658(3) 0.45576(16) 0.0354(8) Uani 1 1 d . .
C30 C 0.1389(3) 0.2989(3) 0.38891(17) 0.0372(9) Uani 1 1 d . .
H30 H 0.0831 0.3333 0.4145 0.045 Uiso 1 1 calc R U
C31 C 0.1874(3) 0.3360(2) 0.33301(16) 0.0324(8) Uani 1 1 d . .
C32 C 0.1583(3) 0.4181(2) 0.30196(16) 0.0328(8) Uani 1 1 d . .
H32 H 0.1073 0.4667 0.3175 0.039 Uiso 1 1 calc R U
C33 C 0.2187(3) 0.4143(2) 0.24420(16) 0.0275(7) Uani 1 1 d . .
H33 H 0.2181 0.4603 0.2123 0.033 Uiso 1 1 calc R U
C34 C 0.2816(3) 0.3290(2) 0.24166(14) 0.0210(6) Uani 1 1 d . .
C35 C 0.3505(2) 0.2895(2) 0.18421(13) 0.0185(6) Uani 1 1 d . .
H35 H 0.4199 0.2578 0.1997 0.022 Uiso 1 1 calc R U
C36 C 0.2936(3) 0.2199(2) 0.14613(14) 0.0200(6) Uani 1 1 d . .
C37 C 0.1806(3) 0.2150(2) 0.14333(14) 0.0238(7) Uani 1 1 d . .
C38 C 0.1367(3) 0.1523(2) 0.10482(16) 0.0299(8) Uani 1 1 d . .
C39 C 0.2057(4) 0.0933(2) 0.06793(17) 0.0371(9) Uani 1 1 d . .
C40 C 0.3183(3) 0.0962(3) 0.06843(18) 0.0371(8) Uani 1 1 d . .
C41 C 0.3596(3) 0.1599(2) 0.10685(16) 0.0280(7) Uani 1 1 d . .
C42 C 0.3835(3) 0.3642(2) 0.13927(14) 0.0197(6) Uani 1 1 d . .
C43 C 0.3132(3) 0.4149(2) 0.09911(14) 0.0238(7) Uani 1 1 d . .
H43 H 0.2391 0.4037 0.0912 0.029 Uiso 1 1 calc R U
C44 C 0.3723(3) 0.4841(2) 0.07329(15) 0.0241(7) Uani 1 1 d . .
H44 H 0.3469 0.5306 0.0449 0.029 Uiso 1 1 calc R U
C45 C 0.4779(3) 0.4718(2) 0.09773(14) 0.0209(6) Uani 1 1 d . .
C46 C 0.5742(3) 0.5175(2) 0.08449(14) 0.0218(6) Uani 1 1 d . .
H46 H 0.5732 0.5711 0.0590 0.026 Uiso 1 1 calc R U
C47 C 0.7696(3) 0.5153(2) 0.09955(14) 0.0213(6) Uani 1 1 d . .
C48 C 0.7979(3) 0.5879(2) 0.06056(15) 0.0268(7) Uani 1 1 d . .
H48 H 0.7423 0.6204 0.0376 0.032 Uiso 1 1 calc R U
C49 C 0.9052(3) 0.6134(2) 0.05467(16) 0.0275(7) Uani 1 1 d . .
C50 C 0.9337(3) 0.6906(3) 0.0103(2) 0.0428(10) Uani 1 1 d . .
H50A H 0.8680 0.7125 -0.0119 0.064 Uiso 1 1 calc R U
H50B H 0.9933 0.6685 -0.0208 0.064 Uiso 1 1 calc R U
H50C H 0.9583 0.7408 0.0350 0.064 Uiso 1 1 calc R U
C51 C 0.5210(3) 0.4129(3) 0.28476(17) 0.0342(8) Uani 1 1 d . .
H51 H 0.4907 0.3580 0.2733 0.041 Uiso 1 1 calc R U
C52 C 0.4765(4) 0.4574(3) 0.3386(2) 0.0471(10) Uani 1 1 d . .
H52 H 0.4172 0.4342 0.3636 0.057 Uiso 1 1 calc R U
C53 C 0.5207(5) 0.5372(3) 0.3553(2) 0.0608(14) Uani 1 1 d . .
H53 H 0.4921 0.5704 0.3922 0.073 Uiso 1 1 calc R U
C54 C 0.6069(4) 0.5676(3) 0.3175(2) 0.0542(12) Uani 1 1 d . .
H54 H 0.6394 0.6219 0.3281 0.065 Uiso 1 1 calc R U
C55 C 0.6455(3) 0.5181(2) 0.26398(18) 0.0355(8) Uani 1 1 d . .
H55 H 0.7045 0.5399 0.2378 0.043 Uiso 1 1 calc R U
C56 C 0.7760(3) 0.2246(2) 0.07659(16) 0.0299(7) Uani 1 1 d . .
H56 H 0.8205 0.2187 0.1122 0.036 Uiso 1 1 calc R U
C57 C 0.8072(3) 0.1715(3) 0.02352(18) 0.0391(9) Uani 1 1 d . .
H57 H 0.8716 0.1299 0.0229 0.047 Uiso 1 1 calc R U
C58 C 0.7439(4) 0.1796(3) -0.02852(19) 0.0433(10) Uani 1 1 d . .
H58 H 0.7634 0.1437 -0.0656 0.052 Uiso 1 1 calc R U
C59 C 0.6513(4) 0.2410(3) -0.02534(17) 0.0378(9) Uani 1 1 d . .
H59 H 0.6062 0.2488 -0.0606 0.045 Uiso 1 1 calc R U
C60 C 0.6253(3) 0.2906(2) 0.02924(15) 0.0285(7) Uani 1 1 d . .
H60 H 0.5608 0.3321 0.0311 0.034 Uiso 1 1 calc R U
C61 C 0.3818(4) 0.2538(3) 0.48041(19) 0.0485(11) Uani 1 1 d . .
H61 H 0.3058 0.2499 0.4932 0.058 Uiso 1 1 calc R U
C62 C 0.4534(5) 0.2741(3) 0.5267(2) 0.0630(15) Uani 1 1 d . .
H62 H 0.4268 0.2826 0.5698 0.076 Uiso 1 1 calc R U
C63 C 0.5622(5) 0.2814(4) 0.5088(3) 0.0711(16) Uani 1 1 d . .
H63 H 0.6132 0.2951 0.5392 0.085 Uiso 1 1 calc R U
C64 C 0.5961(5) 0.2688(4) 0.4463(3) 0.0720(17) Uani 1 1 d . .
H64 H 0.6712 0.2745 0.4323 0.086 Uiso 1 1 calc R U
C65 C 0.5202(4) 0.2478(3) 0.4037(2) 0.0482(11) Uani 1 1 d . .
H65 H 0.5458 0.2387 0.3605 0.058 Uiso 1 1 calc R U
C66 C 0.2602(3) -0.0074(3) 0.28307(18) 0.0356(8) Uani 1 1 d . .
H66 H 0.3282 -0.0330 0.2982 0.043 Uiso 1 1 calc R U
C67 C 0.1998(4) -0.0618(3) 0.2470(2) 0.0480(10) Uani 1 1 d . .
H67 H 0.2258 -0.1235 0.2376 0.058 Uiso 1 1 calc R U
C68 C 0.1006(4) -0.0244(4) 0.2251(2) 0.0513(12) Uani 1 1 d . .
H68 H 0.0579 -0.0595 0.1995 0.062 Uiso 1 1 calc R U
C69 C 0.0653(3) 0.0638(3) 0.24070(18) 0.0427(10) Uani 1 1 d . .
H69 H -0.0032 0.0906 0.2269 0.051 Uiso 1 1 calc R U
C70 C 0.1296(3) 0.1135(3) 0.27666(17) 0.0350(8) Uani 1 1 d . .
H70 H 0.1041 0.1748 0.2873 0.042 Uiso 1 1 calc R U
C71 C 0.4567(8) 0.7086(6) 0.2109(4) 0.110(2) Uani 1 1 d . U
H71 H 0.5017 0.7048 0.1722 0.132 Uiso 1 1 calc R U
C72 C 0.3741(7) 0.6522(5) 0.2222(3) 0.092(2) Uani 1 1 d . U
H72 H 0.3598 0.6082 0.1915 0.110 Uiso 1 1 calc R U
C73 C 0.3137(7) 0.6598(5) 0.2771(4) 0.098(2) Uani 1 1 d . U
H73 H 0.2554 0.6206 0.2838 0.117 Uiso 1 1 calc R U
C74 C 0.3283(8) 0.7161(6) 0.3219(4) 0.103(2) Uani 1 1 d . U
H74 H 0.2845 0.7153 0.3609 0.124 Uiso 1 1 calc R U
C75 C 0.3979(11) 0.7702(5) 0.3141(5) 0.122(3) Uani 1 1 d . U
H75 H 0.4031 0.8138 0.3468 0.146 Uiso 1 1 calc R U
N14 N 0.8931(6) 0.7078(4) 0.36147(19) 0.163(3) Uani 1 1 d G U
C76 C 0.8154(5) 0.7670(3) 0.3330(3) 0.120(3) Uani 1 1 d G U
H76 H 0.7696 0.8104 0.3581 0.144 Uiso 1 1 calc R U
C77 C 0.8048(5) 0.7626(3) 0.2677(3) 0.126(3) Uani 1 1 d G U
H77 H 0.7517 0.8031 0.2483 0.151 Uiso 1 1 calc R U
C78 C 0.8718(5) 0.6990(4) 0.23096(19) 0.104(2) Uani 1 1 d G U
H78 H 0.8645 0.6960 0.1864 0.125 Uiso 1 1 calc R U
C79 C 0.9495(5) 0.6398(4) 0.2594(2) 0.146(4) Uani 1 1 d G U
H79 H 0.9953 0.5964 0.2343 0.175 Uiso 1 1 calc R U
C80 C 0.9602(5) 0.6442(4) 0.3247(3) 0.132(3) Uani 1 1 d G U
H80 H 1.0133 0.6037 0.3442 0.159 Uiso 1 1 calc R U
N1 N 0.8133(2) 0.39398(17) 0.17032(12) 0.0205(5) Uani 1 1 d . .
N2 N 0.7104(2) 0.25319(17) 0.22586(11) 0.0186(5) Uani 1 1 d . .
N3 N 0.4664(2) 0.07729(17) 0.34099(11) 0.0203(5) Uani 1 1 d . .
N4 N 0.2977(2) 0.0731(2) 0.43064(13) 0.0271(6) Uani 1 1 d . .
N5 N 0.1732(3) 0.2163(2) 0.40415(13) 0.0328(7) Uani 1 1 d . .
N6 N 0.2663(2) 0.28141(18) 0.29603(12) 0.0248(6) Uani 1 1 d . .
N7 N 0.4838(2) 0.39625(17) 0.13810(11) 0.0188(5) Uani 1 1 d . .
N8 N 0.6642(2) 0.48338(18) 0.10842(12) 0.0220(5) Uani 1 1 d . .
N9 N 0.6041(2) 0.44169(18) 0.24742(12) 0.0238(6) Uani 1 1 d . .
N10 N 0.6864(2) 0.28365(18) 0.08020(12) 0.0221(5) Uani 1 1 d . .
N11 N 0.4135(3) 0.2395(2) 0.41919(14) 0.0334(7) Uani 1 1 d . .
N12 N 0.2269(2) 0.0795(2) 0.29751(13) 0.0267(6) Uani 1 1 d . .
N13 N 0.4738(7) 0.7735(5) 0.2587(5) 0.141(3) Uani 1 1 d . U
F1 F 0.82797(17) 0.06482(18) 0.19125(12) 0.0486(6) Uani 1 1 d . .
F2 F 0.8743(2) -0.0708(2) 0.11076(14) 0.0699(9) Uani 1 1 d . .
F3 F 0.7104(3) -0.16671(19) 0.06830(13) 0.0723(9) Uani 1 1 d . .
F4 F 0.4953(3) -0.11764(19) 0.10776(13) 0.0675(9) Uani 1 1 d . .
F5 F 0.44694(18) 0.01837(17) 0.19129(10) 0.0419(5) Uani 1 1 d . .
F6 F 0.10675(16) 0.27261(14) 0.17654(10) 0.0336(5) Uani 1 1 d . .
F7 F 0.02625(18) 0.15070(16) 0.10372(11) 0.0433(6) Uani 1 1 d . .
F8 F 0.1622(2) 0.03324(17) 0.03061(13) 0.0569(7) Uani 1 1 d . .
F9 F 0.3861(2) 0.03973(17) 0.03180(13) 0.0580(7) Uani 1 1 d . .
F10 F 0.47066(17) 0.16233(14) 0.10490(10) 0.0357(5) Uani 1 1 d . .
Cu1 Cu 0.65165(3) 0.36695(3) 0.16202(2) 0.02151(11) Uani 1 1 d . .
Cu2 Cu 0.31429(3) 0.16218(3) 0.35556(2) 0.02689(12) Uani 1 1 d . .
C85 C -0.1467(9) 0.3837(6) 0.5275(4) 0.254(8) Uani 1 1 d G U
H85 H -0.1155 0.3365 0.5536 0.304 Uiso 1 1 calc R U
C81 C -0.2170(9) 0.4544(6) 0.5549(3) 0.163(4) Uani 1 1 d G U
H81 H -0.2339 0.4555 0.5995 0.195 Uiso 1 1 calc R U
C82 C -0.2627(9) 0.5235(6) 0.5168(4) 0.241(7) Uani 1 1 d G U
H82 H -0.3108 0.5718 0.5354 0.289 Uiso 1 1 calc R U
C83 C -0.2380(9) 0.5218(7) 0.4514(4) 0.266(8) Uani 1 1 d G U
H83 H -0.2692 0.5691 0.4254 0.319 Uiso 1 1 calc R U
C84 C -0.1676(9) 0.4511(8) 0.4241(3) 0.189(5) Uani 1 1 d G U
H84 H -0.1507 0.4500 0.3794 0.227 Uiso 1 1 calc R U
N15 N -0.1220(9) 0.3820(6) 0.4622(4) 0.269(7) Uani 1 1 d G U

loop_
_atom_site_aniso_label
_atom_site_aniso_U_11
_atom_site_aniso_U_22
_atom_site_aniso_U_33
_atom_site_aniso_U_23
_atom_site_aniso_U_13
_atom_site_aniso_U_12
C1 0.0213(19) 0.036(2) 0.084(3) 0.023(2) -0.001(2) -0.0048(16)
C2 0.0211(17) 0.0243(16) 0.0411(19) 0.0045(14) 0.0019(15) -0.0031(13)
C3 0.0166(15) 0.0242(16) 0.0379(18) 0.0050(14) -0.0034(14) 0.0008(12)
C4 0.0216(16) 0.0204(15) 0.0250(15) 0.0024(12) -0.0004(13) -0.0032(12)
C5 0.0172(15) 0.0219(15) 0.0256(15) 0.0006(12) -0.0039(12) -0.0018(12)
C6 0.0181(15) 0.0215(15) 0.0263(16) 0.0019(12) -0.0052(12) -0.0011(12)
C7 0.0234(17) 0.0283(17) 0.0270(16) 0.0041(13) -0.0072(13) -0.0020(13)
C8 0.0272(18) 0.0277(16) 0.0256(16) 0.0088(13) -0.0072(14) -0.0029(13)
C9 0.0188(15) 0.0213(14) 0.0197(14) 0.0033(11) -0.0012(12) -0.0010(12)
C10 0.0167(15) 0.0220(15) 0.0214(14) 0.0038(12) -0.0035(12) -0.0009(12)
C11 0.0214(16) 0.0219(15) 0.0240(15) 0.0037(12) -0.0052(13) -0.0028(12)
C12 0.0288(19) 0.0351(19) 0.0317(18) -0.0034(15) -0.0042(15) 0.0001(15)
C13 0.045(2) 0.047(2) 0.039(2) -0.0088(18) 0.0033(19) 0.0128(19)
C14 0.072(3) 0.031(2) 0.033(2) -0.0083(16) -0.005(2) 0.004(2)
C15 0.068(3) 0.037(2) 0.033(2) 0.0007(16) -0.013(2) -0.023(2)
C16 0.0326(19) 0.0337(18) 0.0246(16) 0.0058(14) -0.0045(14) -0.0106(15)
C17 0.0202(15) 0.0199(14) 0.0224(15) 0.0015(12) -0.0009(12) -0.0049(12)
C18 0.0242(17) 0.0251(16) 0.0392(19) 0.0089(14) 0.0023(15) 0.0026(13)
C19 0.0288(18) 0.0246(16) 0.0335(18) 0.0106(14) -0.0015(15) -0.0010(14)
C20 0.0242(16) 0.0229(15) 0.0238(15) 0.0061(12) -0.0030(13) -0.0035(13)
C21 0.0296(18) 0.0282(17) 0.0221(15) 0.0078(13) -0.0018(13) -0.0050(14)
C22 0.0280(18) 0.043(2) 0.0198(15) 0.0075(14) 0.0025(14) -0.0023(15)
C23 0.0293(19) 0.050(2) 0.0277(18) 0.0158(16) 0.0005(15) -0.0048(16)
C24 0.034(2) 0.060(3) 0.0273(18) 0.0154(17) 0.0028(16) -0.0071(18)
C25 0.038(2) 0.089(4) 0.041(2) 0.036(2) 0.0068(19) -0.008(2)
C26 0.053(3) 0.086(4) 0.050(3) 0.023(3) 0.032(2) 0.013(3)
C27 0.040(2) 0.063(3) 0.032(2) 0.0131(19) 0.0145(18) 0.001(2)
C28 0.041(2) 0.057(3) 0.036(2) 0.0167(19) 0.0161(18) 0.009(2)
C29 0.036(2) 0.043(2) 0.0234(17) 0.0112(15) 0.0117(15) 0.0070(16)
C30 0.041(2) 0.041(2) 0.0255(17) 0.0054(15) 0.0114(16) 0.0125(17)
C31 0.036(2) 0.0312(18) 0.0270(17) 0.0049(14) 0.0078(15) 0.0072(15)
C32 0.039(2) 0.0290(18) 0.0272(17) 0.0025(14) 0.0074(15) 0.0083(15)
C33 0.0318(19) 0.0250(16) 0.0248(16) 0.0051(13) -0.0027(14) 0.0032(14)
C34 0.0191(15) 0.0248(15) 0.0189(14) 0.0048(12) -0.0012(12) -0.0012(12)
C35 0.0148(14) 0.0232(15) 0.0174(14) 0.0052(11) -0.0013(11) -0.0006(11)
C36 0.0199(15) 0.0217(15) 0.0181(14) 0.0053(11) -0.0001(12) -0.0010(12)
C37 0.0251(17) 0.0263(16) 0.0200(15) 0.0061(12) -0.0015(13) -0.0014(13)
C38 0.0304(19) 0.0299(17) 0.0317(18) 0.0099(14) -0.0114(15) -0.0090(14)
C39 0.053(3) 0.0283(18) 0.0323(19) -0.0015(15) -0.0119(18) -0.0088(17)
C40 0.045(2) 0.0304(19) 0.0346(19) -0.0071(15) -0.0010(17) 0.0055(16)
C41 0.0248(17) 0.0298(17) 0.0289(17) 0.0049(14) -0.0004(14) -0.0007(14)
C42 0.0168(15) 0.0250(15) 0.0173(14) 0.0031(11) -0.0020(11) -0.0008(12)
C43 0.0174(15) 0.0324(17) 0.0222(15) 0.0078(13) -0.0047(12) -0.0037(13)
C44 0.0214(16) 0.0298(16) 0.0205(15) 0.0081(12) -0.0018(12) 0.0014(13)
C45 0.0195(15) 0.0249(15) 0.0183(14) 0.0050(12) -0.0013(12) -0.0025(12)
C46 0.0229(16) 0.0224(15) 0.0202(14) 0.0061(12) -0.0019(12) -0.0021(12)
C47 0.0193(15) 0.0233(15) 0.0213(15) 0.0025(12) 0.0007(12) -0.0030(12)
C48 0.0238(17) 0.0305(17) 0.0262(16) 0.0095(13) -0.0022(13) -0.0029(13)
C49 0.0251(17) 0.0261(16) 0.0310(17) 0.0077(13) 0.0032(14) -0.0044(13)
C50 0.032(2) 0.043(2) 0.054(2) 0.0234(19) 0.0006(18) -0.0121(17)
C51 0.033(2) 0.039(2) 0.0315(18) -0.0062(15) 0.0001(15) -0.0093(16)
C52 0.046(3) 0.056(3) 0.038(2) -0.0093(19) 0.0110(19) -0.006(2)
C53 0.077(4) 0.057(3) 0.046(3) -0.025(2) 0.017(2) -0.003(3)
C54 0.074(3) 0.041(2) 0.048(3) -0.0178(19) 0.003(2) -0.013(2)
C55 0.040(2) 0.0316(19) 0.0349(19) -0.0042(15) 0.0001(17) -0.0064(16)
C56 0.0267(18) 0.0352(18) 0.0283(17) -0.0032(14) -0.0048(14) -0.0022(14)
C57 0.036(2) 0.041(2) 0.039(2) -0.0117(17) -0.0022(17) 0.0046(17)
C58 0.058(3) 0.040(2) 0.0312(19) -0.0146(16) -0.0013(19) -0.0058(19)
C59 0.050(2) 0.039(2) 0.0257(18) -0.0048(15) -0.0123(17) -0.0082(18)
C60 0.0301(18) 0.0303(17) 0.0255(16) 0.0009(13) -0.0043(14) -0.0031(14)
C61 0.065(3) 0.046(2) 0.034(2) -0.0086(18) 0.014(2) -0.016(2)
C62 0.099(4) 0.060(3) 0.032(2) -0.010(2) 0.003(2) -0.026(3)
C63 0.080(4) 0.073(4) 0.063(3) -0.027(3) -0.014(3) -0.015(3)
C64 0.057(3) 0.083(4) 0.077(4) -0.045(3) 0.004(3) -0.018(3)
C65 0.053(3) 0.048(2) 0.043(2) -0.0178(19) 0.009(2) -0.010(2)
C66 0.0260(19) 0.047(2) 0.0346(19) 0.0023(16) -0.0023(15) -0.0081(16)
C67 0.045(3) 0.052(3) 0.049(2) -0.005(2) -0.002(2) -0.015(2)
C68 0.043(3) 0.080(3) 0.037(2) 0.009(2) -0.0118(19) -0.034(2)
C69 0.029(2) 0.065(3) 0.036(2) 0.0214(19) -0.0067(16) -0.0148(19)
C70 0.0233(18) 0.048(2) 0.0337(19) 0.0190(16) 0.0017(15) -0.0052(16)
C71 0.119(6) 0.126(6) 0.083(4) 0.044(4) -0.010(4) 0.001(5)
C72 0.127(6) 0.078(4) 0.072(4) -0.015(3) -0.025(4) -0.005(4)
C73 0.092(5) 0.090(5) 0.111(5) -0.009(4) -0.004(4) -0.005(4)
C74 0.133(7) 0.084(5) 0.084(4) -0.025(4) -0.002(4) 0.044(4)
C75 0.215(10) 0.038(3) 0.116(5) -0.016(4) -0.093(5) 0.027(4)
N14 0.188(9) 0.155(7) 0.146(6) -0.072(5) -0.035(6) 0.011(6)
C76 0.168(8) 0.059(4) 0.122(5) -0.016(4) 0.054(6) 0.013(4)
C77 0.141(8) 0.085(5) 0.142(6) 0.024(5) 0.019(6) 0.026(5)
C78 0.124(7) 0.104(5) 0.083(4) -0.022(4) -0.011(4) 0.003(4)
C79 0.130(7) 0.194(9) 0.107(5) -0.056(6) -0.045(5) 0.062(6)
C80 0.126(7) 0.166(8) 0.100(5) -0.054(5) -0.046(5) 0.056(6)
N1 0.0180(13) 0.0201(12) 0.0238(13) 0.0028(10) -0.0016(10) -0.0033(10)
N2 0.0180(13) 0.0192(12) 0.0188(12) 0.0014(10) -0.0033(10) -0.0017(10)
N3 0.0221(14) 0.0215(13) 0.0175(12) 0.0024(10) -0.0006(10) -0.0030(10)
N4 0.0253(15) 0.0338(15) 0.0217(13) 0.0067(11) 0.0013(11) -0.0014(12)
N5 0.0327(17) 0.0398(17) 0.0225(14) 0.0092(12) 0.0114(12) 0.0079(13)
N6 0.0258(15) 0.0269(14) 0.0203(13) 0.0052(11) 0.0054(11) 0.0013(11)
N7 0.0175(13) 0.0214(12) 0.0176(12) 0.0047(10) -0.0022(10) -0.0011(10)
N8 0.0211(14) 0.0246(13) 0.0209(12) 0.0054(10) -0.0023(11) -0.0052(11)
N9 0.0238(14) 0.0248(13) 0.0229(13) 0.0016(11) -0.0065(11) 0.0015(11)
N10 0.0200(13) 0.0260(13) 0.0207(13) 0.0014(10) -0.0014(10) -0.0042(11)
N11 0.0456(19) 0.0279(15) 0.0251(14) 0.0001(12) 0.0062(13) 0.0006(13)
N12 0.0190(14) 0.0383(16) 0.0227(13) 0.0103(12) 0.0009(11) -0.0040(12)
N13 0.147(6) 0.086(4) 0.205(7) 0.072(5) -0.102(6) -0.041(5)
F1 0.0179(11) 0.0681(16) 0.0593(15) -0.0230(12) -0.0023(10) 0.0007(10)
F2 0.0546(17) 0.087(2) 0.0614(17) -0.0294(15) 0.0049(14) 0.0284(15)
F3 0.116(3) 0.0498(16) 0.0491(16) -0.0255(13) -0.0039(17) 0.0033(16)
F4 0.095(2) 0.0646(18) 0.0514(15) -0.0092(13) -0.0186(15) -0.0455(17)
F5 0.0285(12) 0.0617(15) 0.0389(12) 0.0045(11) -0.0068(10) -0.0208(11)
F6 0.0178(10) 0.0414(12) 0.0406(12) -0.0037(9) 0.0007(9) 0.0019(8)
F7 0.0290(12) 0.0509(14) 0.0533(14) 0.0084(11) -0.0168(10) -0.0138(10)
F8 0.0718(19) 0.0447(14) 0.0584(15) -0.0155(12) -0.0231(14) -0.0149(13)
F9 0.0645(18) 0.0489(15) 0.0576(16) -0.0276(12) 0.0037(13) 0.0094(13)
F10 0.0229(10) 0.0396(12) 0.0424(12) -0.0033(9) 0.0077(9) 0.0035(9)
Cu1 0.0200(2) 0.0243(2) 0.02078(19) 0.00292(14) -0.00326(15) -0.00394(15)
Cu2 0.0274(2) 0.0310(2) 0.0211(2) 0.00547(16) 0.00318(16) 0.00119(17)
C85 0.250(15) 0.315(16) 0.166(9) 0.062(11) 0.049(11) 0.110(12)
C81 0.238(13) 0.128(8) 0.120(7) 0.014(5) 0.003(7) -0.017(7)
C82 0.346(18) 0.215(12) 0.135(8) 0.057(8) 0.071(11) 0.067(11)
C83 0.323(18) 0.314(16) 0.128(8) 0.032(10) 0.011(11) 0.158(13)
C84 0.209(13) 0.255(14) 0.091(6) -0.013(7) -0.020(7) 0.061(10)
N15 0.388(17) 0.238(12) 0.153(8) 0.009(8) 0.020(11) 0.123(11)

loop_
_atom_type_symbol
_atom_type_description
_atom_type_scat_dispersion_real
_atom_type_scat_dispersion_imag
_atom_type_scat_source
C C 0.0033 0.0016 'International Tables Vol C Tables 4.2.6.8 and 6.1.1.4'
H H 0.0000 0.0000 'International Tables Vol C Tables 4.2.6.8 and 6.1.1.4'
N N 0.0061 0.0033 'International Tables Vol C Tables 4.2.6.8 and 6.1.1.4'
F F 0.0171 0.0103 'International Tables Vol C Tables 4.2.6.8 and 6.1.1.4'
Cu Cu 0.3201 1.2651 'International Tables Vol C Tables 4.2.6.8 and 6.1.1.4'

loop_
_geom_angle_atom_site_label_1
_geom_angle_atom_site_label_2
_geom_angle_atom_site_label_3
_geom_angle
C2 C1 H1A 109.5
C2 C1 H1B 109.5
H1A C1 H1B 109.5
C2 C1 H1C 109.5
H1A C1 H1C 109.5
H1B C1 H1C 109.5
C3 C2 C49 119.5(3)
C3 C2 C1 120.4(3)
C49 C2 C1 120.1(3)
C4 C3 C2 121.0(3)
C4 C3 H3 119.5
C2 C3 H3 119.5
C3 C4 C47 119.3(3)
C3 C4 N1 126.5(3)
C47 C4 N1 114.2(3)
N1 C5 C6 117.7(3)
N1 C5 H5 121.1
C6 C5 H5 121.1
N2 C6 C7 111.1(3)
N2 C6 C5 120.1(3)
C7 C6 C5 128.8(3)
C8 C7 C6 106.1(3)
C8 C7 H7 126.9
C6 C7 H7 126.9
C7 C8 C9 106.5(3)
C7 C8 H8 126.8
C9 C8 H8 126.8
N2 C9 C8 111.6(3)
N2 C9 C10 123.2(3)
C8 C9 C10 124.8(3)
C17 C10 C9 112.4(2)
C17 C10 C11 106.0(2)
C9 C10 C11 113.9(3)
C17 C10 H10 108.1
C9 C10 H10 108.1
C11 C10 H10 108.1
C12 C11 C16 114.2(3)
C12 C11 C10 127.1(3)
C16 C11 C10 118.3(3)
F1 C12 C13 115.1(3)
F1 C12 C11 121.5(3)
C13 C12 C11 123.3(4)
F2 C13 C14 120.2(4)
F2 C13 C12 119.9(4)
C14 C13 C12 119.8(4)
F3 C14 C15 121.3(4)
F3 C14 C13 119.8(4)
C15 C14 C13 118.8(4)
F4 C15 C14 119.7(4)
F4 C15 C16 120.2(4)
C14 C15 C16 120.1(4)
F5 C16 C15 117.5(3)
F5 C16 C11 118.8(3)
C15 C16 C11 123.6(4)
N3 C17 C18 111.7(3)
N3 C17 C10 123.4(3)
C18 C17 C10 124.9(3)
C19 C18 C17 106.8(3)
C19 C18 H18 126.6
C17 C18 H18 126.6
C18 C19 C20 106.1(3)
C18 C19 H19 127.0
C20 C19 H19 127.0
C19 C20 N3 110.6(3)
C19 C20 C21 130.2(3)
N3 C20 C21 119.2(3)
N4 C21 C20 117.7(3)
N4 C21 H21 121.1
C20 C21 H21 121.1
N4 C22 C23 127.2(3)
N4 C22 C29 114.3(3)
C23 C22 C29 118.5(3)
C24 C23 C22 121.3(4)
C24 C23 H23 119.3
C22 C23 H23 119.3
C23 C24 C27 120.1(3)
C23 C24 C25 119.5(4)
C27 C24 C25 120.5(4)
C24 C25 H25A 109.5
C24 C25 H25B 109.5
H25A C25 H25B 109.5
C24 C25 H25C 109.5
H25A C25 H25C 109.5
H25B C25 H25C 109.5
C27 C26 H26A 109.5
C27 C26 H26B 109.5
H26A C26 H26B 109.5
C27 C26 H26C 109.5
H26A C26 H26C 109.5
H26B C26 H26C 109.5
C28 C27 C24 119.5(4)
C28 C27 C26 119.0(4)
C24 C27 C26 121.6(4)
C27 C28 C29 120.5(4)
C27 C28 H28 119.8
C29 C28 H28 119.8
N5 C29 C28 125.0(3)
N5 C29 C22 114.9(3)
C28 C29 C22 120.1(3)
N5 C30 C31 117.6(3)
N5 C30 H30 121.2
C31 C30 H30 121.2
N6 C31 C32 110.9(3)
N6 C31 C30 118.9(3)
C32 C31 C30 129.6(3)
C33 C32 C31 106.2(3)
C33 C32 H32 126.9
C31 C32 H32 126.9
C32 C33 C34 106.7(3)
C32 C33 H33 126.7
C34 C33 H33 126.7
N6 C34 C33 111.5(3)
N6 C34 C35 122.5(3)
C33 C34 C35 125.8(3)
C42 C35 C34 110.9(2)
C42 C35 C36 107.9(2)
C34 C35 C36 114.6(2)
C42 C35 H35 107.7
C34 C35 H35 107.7
C36 C35 H35 107.7
C41 C36 C37 115.5(3)
C41 C36 C35 118.0(3)
C37 C36 C35 126.3(3)
F6 C37 C36 121.8(3)
F6 C37 C38 116.1(3)
C36 C37 C38 122.1(3)
F7 C38 C39 120.3(3)
F7 C38 C37 119.7(3)
C39 C38 C37 120.0(3)
F8 C39 C38 119.4(4)
F8 C39 C40 120.5(4)
C38 C39 C40 120.1(3)
F9 C40 C39 120.4(3)
F9 C40 C41 121.0(4)
C39 C40 C41 118.6(3)
F10 C41 C36 119.4(3)
F10 C41 C40 116.9(3)
C36 C41 C40 123.6(3)
N7 C42 C43 111.5(3)
N7 C42 C35 122.2(3)
C43 C42 C35 125.9(3)
C44 C43 C42 106.9(3)
C44 C43 H43 126.6
C42 C43 H43 126.6
C43 C44 C45 105.9(3)
C43 C44 H44 127.1
C45 C44 H44 127.1
N7 C45 C46 118.5(3)
N7 C45 C44 110.3(3)
C46 C45 C44 131.0(3)
N8 C46 C45 117.1(3)
N8 C46 H46 121.4
C45 C46 H46 121.4
C48 C47 N8 126.0(3)
C48 C47 C4 119.5(3)
N8 C47 C4 114.5(3)
C49 C48 C47 121.3(3)
C49 C48 H48 119.3
C47 C48 H48 119.3
C48 C49 C2 119.4(3)
C48 C49 C50 119.9(3)
C2 C49 C50 120.7(3)
C49 C50 H50A 109.5
C49 C50 H50B 109.5
H50A C50 H50B 109.5
C49 C50 H50C 109.5
H50A C50 H50C 109.5
H50B C50 H50C 109.5
N9 C51 C52 124.2(4)
N9 C51 H51 117.9
C52 C51 H51 117.9
C51 C52 C53 117.9(4)
C51 C52 H52 121.1
C53 C52 H52 121.1
C54 C53 C52 118.6(4)
C54 C53 H53 120.7
C52 C53 H53 120.7
C53 C54 C55 119.1(4)
C53 C54 H54 120.5
C55 C54 H54 120.5
N9 C55 C54 122.9(4)
N9 C55 H55 118.5
C54 C55 H55 118.5
N10 C56 C57 123.0(3)
N10 C56 H56 118.5
C57 C56 H56 118.5
C58 C57 C56 119.2(4)
C58 C57 H57 120.4
C56 C57 H57 120.4
C57 C58 C59 118.2(4)
C57 C58 H58 120.9
C59 C58 H58 120.9
C60 C59 C58 119.2(4)
C60 C59 H59 120.4
C58 C59 H59 120.4
N10 C60 C59 123.3(3)
N10 C60 H60 118.4
C59 C60 H60 118.4
N11 C61 C62 124.0(5)
N11 C61 H61 118.0
C62 C61 H61 118.0
C63 C62 C61 118.6(4)
C63 C62 H62 120.7
C61 C62 H62 120.7
C62 C63 C64 118.4(5)
C62 C63 H63 120.8
C64 C63 H63 120.8
C63 C64 C65 119.3(5)
C63 C64 H64 120.4
C65 C64 H64 120.4
N11 C65 C64 124.2(4)
N11 C65 H65 117.9
C64 C65 H65 117.9
N12 C66 C67 122.9(4)
N12 C66 H66 118.6
C67 C66 H66 118.6
C66 C67 C68 118.5(4)
C66 C67 H67 120.8
C68 C67 H67 120.8
C69 C68 C67 118.9(4)
C69 C68 H68 120.6
C67 C68 H68 120.6
C68 C69 C70 119.3(4)
C68 C69 H69 120.4
C70 C69 H69 120.4
N12 C70 C69 123.1(4)
N12 C70 H70 118.5
C69 C70 H70 118.5
C72 C71 N13 118.0(8)
C72 C71 H71 121.0
N13 C71 H71 121.0
C73 C72 C71 118.8(7)
C73 C72 H72 120.6
C71 C72 H72 120.6
C74 C73 C72 124.8(8)
C74 C73 H73 117.6
C72 C73 H73 117.6
C75 C74 C73 119.7(9)
C75 C74 H74 120.1
C73 C74 H74 120.1
C74 C75 N13 124.7(8)
C74 C75 H75 117.6
N13 C75 H75 117.6
C76 N14 C80 120.0
C77 C76 N14 120.0
C77 C76 H76 120.0
N14 C76 H76 120.0
C76 C77 C78 120.0
C76 C77 H77 120.0
C78 C77 H77 120.0
C77 C78 C79 120.0
C77 C78 H78 120.0
C79 C78 H78 120.0
C80 C79 C78 120.0
C80 C79 H79 120.0
C78 C79 H79 120.0
C79 C80 N14 120.0
C79 C80 H80 120.0
N14 C80 H80 120.0
C5 N1 C4 126.7(3)
C5 N1 Cu1 114.9(2)
C4 N1 Cu1 116.7(2)
C9 N2 C6 104.7(2)
C9 N2 Cu1 148.6(2)
C6 N2 Cu1 103.68(18)
C17 N3 C20 104.9(3)
C17 N3 Cu2 147.3(2)
C20 N3 Cu2 107.7(2)
C21 N4 C22 128.1(3)
C21 N4 Cu2 115.4(2)
C22 N4 Cu2 116.4(2)
C30 N5 C29 126.7(3)
C30 N5 Cu2 116.0(2)
C29 N5 Cu2 116.6(2)
C34 N6 C31 104.6(3)
C34 N6 Cu2 149.1(2)
C31 N6 Cu2 106.07(19)
C42 N7 C45 105.5(2)
C42 N7 Cu1 144.7(2)
C45 N7 Cu1 108.97(19)
C46 N8 C47 126.8(3)
C46 N8 Cu1 116.3(2)
C47 N8 Cu1 116.8(2)
C55 N9 C51 117.3(3)
C55 N9 Cu1 124.9(2)
C51 N9 Cu1 117.6(2)
C56 N10 C60 117.2(3)
C56 N10 Cu1 119.7(2)
C60 N10 Cu1 123.0(2)
C65 N11 C61 115.4(4)
C65 N11 Cu2 119.8(3)
C61 N11 Cu2 121.6(3)
C66 N12 C70 117.4(3)
C66 N12 Cu2 123.5(2)
C70 N12 Cu2 118.9(3)
C71 N13 C75 113.8(7)
N1 Cu1 N8 77.38(10)
N1 Cu1 N10 94.67(10)
N8 Cu1 N10 91.17(10)
N1 Cu1 N9 90.06(10)
N8 Cu1 N9 93.21(10)
N10 Cu1 N9 174.16(10)
N1 Cu1 N7 155.62(10)
N8 Cu1 N7 78.86(10)
N10 Cu1 N7 91.15(10)
N9 Cu1 N7 85.90(10)
N1 Cu1 N2 78.72(10)
N8 Cu1 N2 156.08(10)
N10 Cu1 N2 91.70(10)
N9 Cu1 N2 85.87(9)
N7 Cu1 N2 124.81(9)
N5 Cu2 N4 77.46(11)
N5 Cu2 N12 93.30(12)
N4 Cu2 N12 91.18(11)
N5 Cu2 N3 156.53(10)
N4 Cu2 N3 79.88(10)
N12 Cu2 N3 93.19(10)
N5 Cu2 N6 78.26(11)
N4 Cu2 N6 155.70(11)
N12 Cu2 N6 89.33(11)
N3 Cu2 N6 124.35(10)
N5 Cu2 N11 89.02(13)
N4 Cu2 N11 85.64(11)
N12 Cu2 N11 175.57(11)
N3 Cu2 N11 83.22(11)
N6 Cu2 N11 94.83(11)
C81 C85 N15 120.0
C81 C85 H85 120.0
N15 C85 H85 120.0
C85 C81 C82 120.0
C85 C81 H81 120.0
C82 C81 H81 120.0
C81 C82 C83 120.0
C81 C82 H82 120.0
C83 C82 H82 120.0
C84 C83 C82 120.0
C84 C83 H83 120.0
C82 C83 H83 120.0
N15 C84 C83 120.0
N15 C84 H84 120.0
C83 C84 H84 120.0
C84 N15 C85 120.0

loop_
_geom_bond_atom_site_label_1
_geom_bond_atom_site_label_2
_geom_bond_distance
C1 C2 1.504(5)
C1 H1A 0.9800
C1 H1B 0.9800
C1 H1C 0.9800
C2 C3 1.396(4)
C2 C49 1.409(5)
C3 C4 1.390(4)
C3 H3 0.9500
C4 C47 1.406(4)
C4 N1 1.410(4)
C5 N1 1.291(4)
C5 C6 1.422(4)
C5 H5 0.9500
C6 N2 1.391(4)
C6 C7 1.397(4)
C7 C8 1.383(5)
C7 H7 0.9500
C8 C9 1.407(4)
C8 H8 0.9500
C9 N2 1.350(4)
C9 C10 1.521(4)
C10 C17 1.521(4)
C10 C11 1.533(4)
C10 H10 1.0000
C11 C12 1.384(5)
C11 C16 1.392(4)
C12 F1 1.338(4)
C12 C13 1.381(5)
C13 F2 1.345(5)
C13 C14 1.379(6)
C14 F3 1.339(4)
C14 C15 1.363(7)
C15 F4 1.345(5)
C15 C16 1.373(5)
C16 F5 1.343(4)
C17 N3 1.349(4)
C17 C18 1.399(4)
C18 C19 1.389(5)
C18 H18 0.9500
C19 C20 1.397(5)
C19 H19 0.9500
C20 N3 1.401(4)
C20 C21 1.413(5)
C21 N4 1.290(4)
C21 H21 0.9500
C22 N4 1.397(4)
C22 C23 1.401(4)
C22 C29 1.402(5)
C23 C24 1.381(5)
C23 H23 0.9500
C24 C27 1.394(6)
C24 C25 1.507(5)
C25 H25A 0.9800
C25 H25B 0.9800
C25 H25C 0.9800
C26 C27 1.520(6)
C26 H26A 0.9800
C26 H26B 0.9800
C26 H26C 0.9800
C27 C28 1.394(5)
C28 C29 1.397(5)
C28 H28 0.9500
C29 N5 1.396(4)
C30 N5 1.294(5)
C30 C31 1.409(5)
C30 H30 0.9500
C31 N6 1.396(4)
C31 C32 1.398(5)
C32 C33 1.378(5)
C32 H32 0.9500
C33 C34 1.410(4)
C33 H33 0.9500
C34 N6 1.349(4)
C34 C35 1.515(4)
C35 C42 1.508(4)
C35 C36 1.533(4)
C35 H35 1.0000
C36 C41 1.380(5)
C36 C37 1.382(4)
C37 F6 1.344(4)
C37 C38 1.388(5)
C38 F7 1.342(4)
C38 C39 1.362(5)
C39 F8 1.344(4)
C39 C40 1.370(6)
C40 F9 1.331(4)
C40 C41 1.382(5)
C41 F10 1.347(4)
C42 N7 1.337(4)
C42 C43 1.405(4)
C43 C44 1.381(4)
C43 H43 0.9500
C44 C45 1.407(4)
C44 H44 0.9500
C45 N7 1.394(4)
C45 C46 1.405(4)
C46 N8 1.292(4)
C46 H46 0.9500
C47 C48 1.394(4)
C47 N8 1.397(4)
C48 C49 1.380(5)
C48 H48 0.9500
C49 C50 1.512(4)
C50 H50A 0.9800
C50 H50B 0.9800
C50 H50C 0.9800
C51 N9 1.333(4)
C51 C52 1.368(5)
C51 H51 0.9500
C52 C53 1.382(6)
C52 H52 0.9500
C53 C54 1.377(7)
C53 H53 0.9500
C54 C55 1.378(6)
C54 H54 0.9500
C55 N9 1.322(4)
C55 H55 0.9500
C56 N10 1.331(4)
C56 C57 1.379(5)
C56 H56 0.9500
C57 C58 1.375(6)
C57 H57 0.9500
C58 C59 1.378(6)
C58 H58 0.9500
C59 C60 1.369(5)
C59 H59 0.9500
C60 N10 1.339(4)
C60 H60 0.9500
C61 N11 1.334(5)
C61 C62 1.392(7)
C61 H61 0.9500
C62 C63 1.361(8)
C62 H62 0.9500
C63 C64 1.361(8)
C63 H63 0.9500
C64 C65 1.377(7)
C64 H64 0.9500
C65 N11 1.328(5)
C65 H65 0.9500
C66 N12 1.335(5)
C66 C67 1.384(5)
C66 H66 0.9500
C67 C68 1.386(7)
C67 H67 0.9500
C68 C69 1.364(7)
C68 H68 0.9500
C69 C70 1.372(6)
C69 H69 0.9500
C70 N12 1.341(5)
C70 H70 0.9500
C71 C72 1.359(11)
C71 N13 1.424(12)
C71 H71 0.9500
C72 C73 1.329(10)
C72 H72 0.9500
C73 C74 1.286(10)
C73 H73 0.9500
C74 C75 1.208(13)
C74 H74 0.9500
C75 N13 1.443(13)
C75 H75 0.9500
N14 C76 1.3900
N14 C80 1.3900
C76 C77 1.3900
C76 H76 0.9500
C77 C78 1.3900
C77 H77 0.9500
C78 C79 1.3900
C78 H78 0.9500
C79 C80 1.3900
C79 H79 0.9500
C80 H80 0.9500
N1 Cu1 2.048(3)
N2 Cu1 2.237(2)
N3 Cu2 2.144(3)
N4 Cu2 2.057(3)
N5 Cu2 2.040(3)
N6 Cu2 2.208(3)
N7 Cu1 2.135(3)
N8 Cu1 2.054(2)
N9 Cu1 2.133(3)
N10 Cu1 2.116(3)
N11 Cu2 2.228(3)
N12 Cu2 2.114(3)
C85 C81 1.3900
C85 N15 1.3900
C85 H85 0.9500
C81 C82 1.3900
C81 H81 0.9500
C82 C83 1.3900
C82 H82 0.9500
C83 C84 1.3900
C83 H83 0.9500
C84 N15 1.3900
C84 H84 0.9500

loop_
_geom_torsion_atom_site_label_1
_geom_torsion_atom_site_label_2
_geom_torsion_atom_site_label_3
_geom_torsion_atom_site_label_4
_geom_torsion
C49 C2 C3 C4 -0.9(5)
C1 C2 C3 C4 178.6(4)
C2 C3 C4 C47 0.4(5)
C2 C3 C4 N1 178.8(3)
N1 C5 C6 N2 4.8(5)
N1 C5 C6 C7 -177.4(3)
N2 C6 C7 C8 1.2(4)
C5 C6 C7 C8 -176.8(3)
C6 C7 C8 C9 0.7(4)
C7 C8 C9 N2 -2.4(4)
C7 C8 C9 C10 170.8(3)
N2 C9 C10 C17 -163.7(3)
C8 C9 C10 C17 23.9(4)
N2 C9 C10 C11 75.8(4)
C8 C9 C10 C11 -96.7(4)
C17 C10 C11 C12 -105.3(4)
C9 C10 C11 C12 18.8(4)
C17 C10 C11 C16 67.1(3)
C9 C10 C11 C16 -168.8(3)
C16 C11 C12 F1 179.8(3)
C10 C11 C12 F1 -7.5(5)
C16 C11 C12 C13 -1.5(5)
C10 C11 C12 C13 171.2(3)
F1 C12 C13 F2 0.2(6)
C11 C12 C13 F2 -178.7(4)
F1 C12 C13 C14 179.6(4)
C11 C12 C13 C14 0.8(6)
F2 C13 C14 F3 1.0(6)
C12 C13 C14 F3 -178.5(4)
F2 C13 C14 C15 -179.9(4)
C12 C13 C14 C15 0.6(6)
F3 C14 C15 F4 -1.3(6)
C13 C14 C15 F4 179.7(4)
F3 C14 C15 C16 177.9(4)
C13 C14 C15 C16 -1.2(6)
F4 C15 C16 F5 0.8(5)
C14 C15 C16 F5 -178.3(3)
F4 C15 C16 C11 179.6(3)
C14 C15 C16 C11 0.5(6)
C12 C11 C16 F5 179.6(3)
C10 C11 C16 F5 6.2(4)
C12 C11 C16 C15 0.9(5)
C10 C11 C16 C15 -172.5(3)
C9 C10 C17 N3 106.1(3)
C11 C10 C17 N3 -128.8(3)
C9 C10 C17 C18 -72.3(4)
C11 C10 C17 C18 52.7(4)
N3 C17 C18 C19 -0.8(4)
C10 C17 C18 C19 177.8(3)
C17 C18 C19 C20 0.6(4)
C18 C19 C20 N3 -0.1(4)
C18 C19 C20 C21 -178.4(3)
C19 C20 C21 N4 178.5(3)
N3 C20 C21 N4 0.4(5)
N4 C22 C23 C24 -178.2(4)
C29 C22 C23 C24 2.1(6)
C22 C23 C24 C27 0.3(6)
C22 C23 C24 C25 179.7(4)
C23 C24 C27 C28 -1.9(7)
C25 C24 C27 C28 178.7(4)
C23 C24 C27 C26 178.6(5)
C25 C24 C27 C26 -0.7(7)
C24 C27 C28 C29 1.1(7)
C26 C27 C28 C29 -179.4(5)
C27 C28 C29 N5 179.6(4)
C27 C28 C29 C22 1.2(7)
N4 C22 C29 N5 -1.1(5)
C23 C22 C29 N5 178.6(3)
N4 C22 C29 C28 177.4(4)
C23 C22 C29 C28 -2.8(6)
N5 C30 C31 N6 2.1(6)
N5 C30 C31 C32 172.2(4)
N6 C31 C32 C33 0.9(4)
C30 C31 C32 C33 -169.8(4)
C31 C32 C33 C34 0.8(4)
C32 C33 C34 N6 -2.4(4)
C32 C33 C34 C35 172.4(3)
N6 C34 C35 C42 -162.1(3)
C33 C34 C35 C42 23.7(4)
N6 C34 C35 C36 75.4(4)
C33 C34 C35 C36 -98.8(4)
C42 C35 C36 C41 76.3(3)
C34 C35 C36 C41 -159.6(3)
C42 C35 C36 C37 -98.5(3)
C34 C35 C36 C37 25.6(4)
C41 C36 C37 F6 -176.5(3)
C35 C36 C37 F6 -1.5(5)
C41 C36 C37 C38 1.7(4)
C35 C36 C37 C38 176.6(3)
F6 C37 C38 F7 -1.6(4)
C36 C37 C38 F7 -179.8(3)
F6 C37 C38 C39 177.9(3)
C36 C37 C38 C39 -0.4(5)
F7 C38 C39 F8 -0.3(5)
C37 C38 C39 F8 -179.7(3)
F7 C38 C39 C40 179.0(3)
C37 C38 C39 C40 -0.5(5)
F8 C39 C40 F9 0.2(6)
C38 C39 C40 F9 -179.0(3)
F8 C39 C40 C41 179.1(3)
C38 C39 C40 C41 -0.1(6)
C37 C36 C41 F10 177.6(3)
C35 C36 C41 F10 2.3(4)
C37 C36 C41 C40 -2.3(5)
C35 C36 C41 C40 -177.6(3)
F9 C40 C41 F10 0.5(5)
C39 C40 C41 F10 -178.4(3)
F9 C40 C41 C36 -179.6(3)
C39 C40 C41 C36 1.6(6)
C34 C35 C42 N7 99.5(3)
C36 C35 C42 N7 -134.2(3)
C34 C35 C42 C43 -73.6(4)
C36 C35 C42 C43 52.8(4)
N7 C42 C43 C44 -2.1(4)
C35 C42 C43 C44 171.6(3)
C42 C43 C44 C45 1.3(4)
C43 C44 C45 N7 -0.1(4)
C43 C44 C45 C46 174.8(3)
N7 C45 C46 N8 3.3(4)
C44 C45 C46 N8 -171.3(3)
C3 C4 C47 C48 0.0(5)
N1 C4 C47 C48 -178.6(3)
C3 C4 C47 N8 179.5(3)
N1 C4 C47 N8 1.0(4)
N8 C47 C48 C49 -179.4(3)
C4 C47 C48 C49 0.2(5)
C47 C48 C49 C2 -0.7(5)
C47 C48 C49 C50 178.1(3)
C3 C2 C49 C48 1.0(5)
C1 C2 C49 C48 -178.5(4)
C3 C2 C49 C50 -177.7(3)
C1 C2 C49 C50 2.8(6)
N9 C51 C52 C53 -0.1(7)
C51 C52 C53 C54 -0.3(8)
C52 C53 C54 C55 0.6(8)
C53 C54 C55 N9 -0.7(7)
N10 C56 C57 C58 0.3(6)
C56 C57 C58 C59 0.1(6)
C57 C58 C59 C60 -0.7(6)
C58 C59 C60 N10 0.9(6)
N11 C61 C62 C63 1.1(8)
C61 C62 C63 C64 0.1(9)
C62 C63 C64 C65 -1.0(9)
C63 C64 C65 N11 0.6(9)
N12 C66 C67 C68 0.0(6)
C66 C67 C68 C69 -1.2(6)
C67 C68 C69 C70 1.2(6)
C68 C69 C70 N12 0.0(5)
N13 C71 C72 C73 -0.3(11)
C71 C72 C73 C74 -1.2(13)
C72 C73 C74 C75 3.6(14)
C73 C74 C75 N13 -4.3(13)
C80 N14 C76 C77 0.0
N14 C76 C77 C78 0.0
C76 C77 C78 C79 0.0
C77 C78 C79 C80 0.0
C78 C79 C80 N14 0.0
C76 N14 C80 C79 0.0
C6 C5 N1 C4 178.4(3)
C6 C5 N1 Cu1 13.9(4)
C3 C4 N1 C5 21.2(5)
C47 C4 N1 C5 -160.4(3)
C3 C4 N1 Cu1 -174.5(3)
C47 C4 N1 Cu1 3.9(3)
C8 C9 N2 C6 3.1(4)
C10 C9 N2 C6 -170.3(3)
C8 C9 N2 Cu1 -150.9(3)
C10 C9 N2 Cu1 35.8(6)
C7 C6 N2 C9 -2.6(4)
C5 C6 N2 C9 175.5(3)
C7 C6 N2 Cu1 163.7(2)
C5 C6 N2 Cu1 -18.1(3)
C18 C17 N3 C20 0.7(3)
C10 C17 N3 C20 -177.9(3)
C18 C17 N3 Cu2 174.8(3)
C10 C17 N3 Cu2 -3.8(6)
C19 C20 N3 C17 -0.4(3)
C21 C20 N3 C17 178.1(3)
C19 C20 N3 Cu2 -177.0(2)
C21 C20 N3 Cu2 1.4(3)
C20 C21 N4 C22 -178.2(3)
C20 C21 N4 Cu2 -2.1(4)
C23 C22 N4 C21 -7.3(6)
C29 C22 N4 C21 172.5(4)
C23 C22 N4 Cu2 176.6(3)
C29 C22 N4 Cu2 -3.6(4)
C31 C30 N5 C29 -177.2(4)
C31 C30 N5 Cu2 12.5(5)
C28 C29 N5 C30 16.7(7)
C22 C29 N5 C30 -164.8(4)
C28 C29 N5 Cu2 -173.1(4)
C22 C29 N5 Cu2 5.4(5)
C33 C34 N6 C31 2.9(4)
C35 C34 N6 C31 -172.1(3)
C33 C34 N6 Cu2 -171.3(3)
C35 C34 N6 Cu2 13.7(6)
C32 C31 N6 C34 -2.4(4)
C30 C31 N6 C34 169.5(3)
C32 C31 N6 Cu2 174.6(3)
C30 C31 N6 Cu2 -13.6(4)
C43 C42 N7 C45 1.9(4)
C35 C42 N7 C45 -172.0(3)
C43 C42 N7 Cu1 -164.9(3)
C35 C42 N7 Cu1 21.1(5)
C46 C45 N7 C42 -176.8(3)
C44 C45 N7 C42 -1.1(3)
C46 C45 N7 Cu1 -4.8(3)
C44 C45 N7 Cu1 170.9(2)
C45 C46 N8 C47 177.4(3)
C45 C46 N8 Cu1 0.2(4)
C48 C47 N8 C46 -3.2(5)
C4 C47 N8 C46 177.3(3)
C48 C47 N8 Cu1 174.1(3)
C4 C47 N8 Cu1 -5.5(4)
C54 C55 N9 C51 0.4(6)
C54 C55 N9 Cu1 175.4(3)
C52 C51 N9 C55 0.0(6)
C52 C51 N9 Cu1 -175.3(3)
C57 C56 N10 C60 -0.1(5)
C57 C56 N10 Cu1 -176.5(3)
C59 C60 N10 C56 -0.5(5)
C59 C60 N10 Cu1 175.8(3)
C64 C65 N11 C61 0.5(7)
C64 C65 N11 Cu2 -159.7(4)
C62 C61 N11 C65 -1.4(6)
C62 C61 N11 Cu2 158.4(4)
C67 C66 N12 C70 1.2(5)
C67 C66 N12 Cu2 177.4(3)
C69 C70 N12 C66 -1.3(5)
C69 C70 N12 Cu2 -177.6(3)
C72 C71 N13 C75 -0.3(10)
C74 C75 N13 C71 2.7(12)
N15 C85 C81 C82 0.0
C85 C81 C82 C83 0.0
C81 C82 C83 C84 0.0
C82 C83 C84 N15 0.0
C83 C84 N15 C85 0.0
C81 C85 N15 C84 0.0
